data_1535763
loop_
_publ_author_name
'Bush, A.A.'
'Ivanov, S.A.'
'Zavodnik, V.E.'
'Goncharuk, I.N.'
'Markov, Yu.F.'
'Limonov, M.F.'

_publ_section_title
;
 X-ray and KR-spectroscopy investigations of PrBa2(Cu,Al)3Oy single
 crystals
;
_journal_name_full 'Sverkhprovodimest: Fizika, Khimiya, Tekhnika'
_journal_page_first 819
_journal_page_last 823
_journal_volume 3
_journal_year 1990
_chemical_formula_sum 'Al0.17 Ba2 Cu2.83 O6.55 Pr'
_chemical_name_systematic 'Pr Ba2 Cu2 (Cu0.83 Al0.17) O6.55'
_space_group_IT_number 123
_symmetry_space_group_name_Hall '-P 4 2'
_symmetry_space_group_name_H-M 'P 4/m m m'
_cell_angle_alpha 90
_cell_angle_beta 90
_cell_angle_gamma 90
_cell_formula_units_Z 1
_cell_length_a 3.9056
_cell_length_b 3.9056
_cell_length_c 11.634
_cell_volume 177.462
_citation_journal_id_ASTM SFKTE6
_cod_data_source_file Bush_SFKTE6_1990_1006.cif
_cod_data_source_block Al0.17Ba2Cu2.83O6.55Pr1
_cod_original_cell_volume 177.4617
_cod_original_formula_sum 'Al0.17 Ba2 Cu2.83 O6.55 Pr1'
_cod_database_code 1535763

loop_
_symmetry_equiv_pos_as_xyz
x,y,z
-y,x,z
-x,-y,z
y,-x,z
x,-y,-z
y,x,-z
-x,y,-z
-y,-x,-z
-x,-y,-z
y,-x,-z
x,y,-z
-y,x,-z
-x,y,z
-y,-x,z
x,-y,z
y,x,z

loop_
_atom_site_label
_atom_site_type_symbol
_atom_site_fract_x
_atom_site_fract_y
_atom_site_fract_z
_atom_site_occupancy
_atom_site_U_iso_or_equiv
Cu1 Cu+1 0 0 0 0.83 0.0
Pr1 Pr+3 0.5 0.5 0.5 1 0.0
Al1 Al+3 0 0 0 0.17 0.0
O2 O-2 0 0.5 0.3681 1 0.0
Cu2 Cu+2 0 0 0.35007 1 0.0
O1 O-2 0 0 0.1585 1 0.0
Ba1 Ba+2 0.5 0.5 0.18562 1 0.0
O3 O-2 0 0.5 0 0.27 0.0
